data_7006735
loop_
_publ_author_name
'Chapman, Christopher J.'
'Frost, Christopher G.'
'Mahon, Mary F.'

_publ_section_title
;
 Structure and reactivity of new phosphine ligands containing the
 hemi-labile sulfone moiety.
;
_journal_issue 18
_journal_name_full 'Dalton transactions (Cambridge, England : 2003)'
_journal_page_first 2251
_journal_page_last 2262
_journal_paper_doi 10.1039/b513390d
_journal_year 2006
_chemical_formula_sum 'C28 H25 F3 N O5 P Pd S2'
_chemical_formula_weight 713.98
_chemical_name_systematic
;
?
;
_space_group_IT_number 14
_symmetry_cell_setting monoclinic
_symmetry_space_group_name_Hall '-P 2yn'
_symmetry_space_group_name_H-M 'P 1 21/n 1'
_atom_sites_solution_hydrogens geom
_atom_sites_solution_primary direct
_atom_sites_solution_secondary difmap
_audit_creation_method SHELXL-97
_cell_angle_alpha 90.00
_cell_angle_beta 100.0270(3)
_cell_angle_gamma 90.00
_cell_formula_units_Z 4
_cell_length_a 9.4590(1)
_cell_length_b 12.1110(1)
_cell_length_c 25.6990(2)
_cell_measurement_reflns_used 52542
_cell_measurement_temperature 150(2)
_cell_measurement_theta_max 30.034
_cell_measurement_theta_min 2.910
_cell_volume 2899.06(5)
_computing_data_reduction 'Denzo and Scalepack (otwinowski & Minor, 1997'
_computing_molecular_graphics 'ORTEX (P.McArdle, 1995)'
_computing_publication_material 'SHELXL-97/2 (Sheldrick,1997)'
_computing_structure_refinement 'SHELXL-97 (Sheldrick, 1997)'
_computing_structure_solution 'SHELXS-97 (Sheldrick, 1990)'
_diffrn_ambient_temperature 293(2)
_diffrn_measured_fraction_theta_full 0.998
_diffrn_measured_fraction_theta_max 0.998
_diffrn_measurement_device_type KappaCCD
_diffrn_measurement_method KappaCCD
_diffrn_radiation_monochromator graphite
_diffrn_radiation_source 'fine-focus sealed tube'
_diffrn_radiation_type MoK\a
_diffrn_radiation_wavelength 0.71073
_diffrn_reflns_av_R_equivalents 0.0367
_diffrn_reflns_av_sigmaI/netI 0.0295
_diffrn_reflns_limit_h_max 13
_diffrn_reflns_limit_h_min -13
_diffrn_reflns_limit_k_max 17
_diffrn_reflns_limit_k_min -17
_diffrn_reflns_limit_l_max 36
_diffrn_reflns_limit_l_min -36
_diffrn_reflns_number 56679
_diffrn_reflns_theta_full 30.03
_diffrn_reflns_theta_max 30.03
_diffrn_reflns_theta_min 3.73
_exptl_absorpt_coefficient_mu 0.898
_exptl_absorpt_correction_T_max 0.43
_exptl_absorpt_correction_T_min 0.46
_exptl_absorpt_correction_type multi-scan
_exptl_absorpt_process_details 'Sortav Blessing (1995)'
_exptl_crystal_colour v_pale_yellow
_exptl_crystal_density_diffrn 1.636
_exptl_crystal_density_method 'not measured'
_exptl_crystal_description Block
_exptl_crystal_F_000 1440
_exptl_crystal_size_max 0.20
_exptl_crystal_size_mid 0.18
_exptl_crystal_size_min 0.18
_refine_diff_density_max 0.473
_refine_diff_density_min -0.799
_refine_diff_density_rms 0.071
_refine_ls_extinction_coef 0.0022(3)
_refine_ls_extinction_expression Fc^*^=kFc[1+0.001xFc^2^\l^3^/sin(2\q)]^-1/4^
_refine_ls_extinction_method SHELXL
_refine_ls_goodness_of_fit_ref 0.577
_refine_ls_hydrogen_treatment mixed
_refine_ls_matrix_type full
_refine_ls_number_parameters 373
_refine_ls_number_reflns 8465
_refine_ls_number_restraints 0
_refine_ls_restrained_S_all 0.577
_refine_ls_R_factor_all 0.0310
_refine_ls_R_factor_gt 0.0256
_refine_ls_shift/su_max 0.001
_refine_ls_shift/su_mean 0.000
_refine_ls_structure_factor_coef Fsqd
_refine_ls_weighting_details 'calc w=1/[\s^2^(Fo^2^)+(0.0985P)^2^+6.5828P] where P=(Fo^2^+2Fc^2^)/3'
_refine_ls_weighting_scheme calc
_refine_ls_wR_factor_gt 0.0769
_refine_ls_wR_factor_ref 0.0857
_reflns_number_gt 7497
_reflns_number_total 8465
_reflns_threshold_expression >2sigma(I)
_cod_data_source_file b513390d.txt
_cod_data_source_block k01cgf1
_cod_depositor_comments
;
The following automatic conversions were performed:
'_symmetry_cell_setting' value 'Monoclinic' changed to 'monoclinic'
according to '/home/saulius/struct/CIF-dictionaries/cif_core.dic'
dictionary named 'cif_core.dic' version 2.4.1 from
2010-06-29.

'_exptl_absorpt_correction_type' value 'Multi-Scan' changed
to 'multi-scan' according to
'/home/saulius/struct/CIF-dictionaries/cif_core.dic' dictionary named
'cif_core.dic' version 2.4.1 from 2010-06-29.

Automatic conversion script
Id: cif_fix_enum 1527 2010-12-29 10:47:43Z saulius 
;
_cod_original_cell_volume 2899.06(4)
_cod_original_sg_symbol_H-M P21/n
_cod_database_code 7006735

loop_
_symmetry_equiv_pos_as_xyz
'x, y, z'
'-x+1/2, y+1/2, -z+1/2'
'-x, -y, -z'
'x-1/2, -y-1/2, z-1/2'

loop_
_atom_site_label
_atom_site_type_symbol
_atom_site_fract_x
_atom_site_fract_y
_atom_site_fract_z
_atom_site_U_iso_or_equiv
_atom_site_adp_type
_atom_site_occupancy
_atom_site_symmetry_multiplicity
_atom_site_calc_flag
_atom_site_refinement_flags
_atom_site_disorder_assembly
_atom_site_disorder_group
Pd1 Pd -0.066552(12) 0.284445(10) 0.678423(5) 0.01606(5) Uani 1 1 d . . .
P1 P 0.02122(4) 0.18740(3) 0.616484(16) 0.01552(8) Uani 1 1 d . . .
S1 S -0.26622(4) 0.04265(3) 0.590894(16) 0.01925(9) Uani 1 1 d . . .
S2 S -0.14311(5) 0.50241(3) 0.611871(17) 0.02122(9) Uani 1 1 d . . .
N1 N -0.16938(17) 0.34377(13) 0.74089(6) 0.0248(3) Uani 1 1 d . . .
F1 F -0.40089(15) 0.54973(14) 0.56121(6) 0.0484(4) Uani 1 1 d . . .
F2 F -0.23220(19) 0.65380(12) 0.54276(6) 0.0511(4) Uani 1 1 d . . .
F3 F -0.2592(2) 0.48970(14) 0.51160(5) 0.0527(4) Uani 1 1 d . . .
O1 O -0.29997(14) 0.11136(11) 0.63298(5) 0.0241(3) Uani 1 1 d . . .
O2 O -0.37040(14) -0.03770(12) 0.56754(6) 0.0290(3) Uani 1 1 d . . .
O3 O -0.16642(18) 0.57867(12) 0.65257(6) 0.0335(3) Uani 1 1 d . . .
O4 O -0.19726(14) 0.39062(10) 0.61876(5) 0.0226(2) Uani 1 1 d . . .
O5 O -0.00381(16) 0.50554(14) 0.59689(7) 0.0369(3) Uani 1 1 d . . .
C11 C 0.19442(18) 0.22061(13) 0.60044(7) 0.0183(3) Uani 1 1 d . . .
C12 C 0.26914(19) 0.31253(15) 0.62358(7) 0.0223(3) Uani 1 1 d . . .
H12 H 0.2328 0.3537 0.6488 0.027 Uiso 1 1 calc R . .
C13 C 0.39847(19) 0.34229(16) 0.60863(8) 0.0276(4) Uani 1 1 d . . .
H13 H 0.4482 0.4038 0.6239 0.033 Uiso 1 1 calc R . .
C14 C 0.4538(2) 0.28117(15) 0.57128(9) 0.0286(4) Uani 1 1 d . . .
H14 H 0.5408 0.3011 0.5618 0.034 Uiso 1 1 calc R . .
C15 C 0.3789(2) 0.18988(17) 0.54796(8) 0.0265(4) Uani 1 1 d . . .
H15 H 0.4156 0.1493 0.5226 0.032 Uiso 1 1 calc R . .
C16 C 0.24994(19) 0.15923(15) 0.56234(7) 0.0229(3) Uani 1 1 d . . .
H16 H 0.2003 0.0980 0.5467 0.028 Uiso 1 1 calc R . .
C21 C -0.09881(17) 0.19661(14) 0.55279(6) 0.0176(3) Uani 1 1 d . . .
C22 C -0.0705(2) 0.27031(15) 0.51426(7) 0.0220(3) Uani 1 1 d . . .
H22 H 0.0093 0.3163 0.5212 0.026 Uiso 1 1 calc R . .
C23 C -0.1613(2) 0.27541(16) 0.46522(8) 0.0277(4) Uani 1 1 d . . .
H23 H -0.1428 0.3257 0.4399 0.033 Uiso 1 1 calc R . .
C24 C -0.2792(2) 0.20570(17) 0.45422(7) 0.0283(4) Uani 1 1 d . . .
H24 H -0.3385 0.2091 0.4214 0.034 Uiso 1 1 calc R . .
C25 C -0.30936(18) 0.13117(16) 0.49167(7) 0.0236(3) Uani 1 1 d . . .
H25 H -0.3871 0.0834 0.4840 0.028 Uiso 1 1 calc R . .
C26 C -0.22107(17) 0.12914(14) 0.54107(6) 0.0186(3) Uani 1 1 d . . .
C31 C 0.02451(17) 0.03773(13) 0.62700(6) 0.0172(3) Uani 1 1 d . . .
C32 C 0.15043(18) -0.01818(14) 0.64781(7) 0.0209(3) Uani 1 1 d . . .
H32 H 0.2368 0.0202 0.6548 0.025 Uiso 1 1 calc R . .
C33 C 0.1483(2) -0.13087(15) 0.65821(7) 0.0250(3) Uani 1 1 d . . .
H33 H 0.2323 -0.1664 0.6736 0.030 Uiso 1 1 calc R . .
C34 C 0.0216(2) -0.19063(15) 0.64569(8) 0.0266(4) Uani 1 1 d . . .
H34 H 0.0210 -0.2660 0.6526 0.032 Uiso 1 1 calc R . .
C35 C -0.1041(2) -0.13779(14) 0.62293(7) 0.0231(3) Uani 1 1 d . . .
H35 H -0.1885 -0.1777 0.6132 0.028 Uiso 1 1 calc R . .
C36 C -0.10217(18) -0.02476(14) 0.61495(6) 0.0186(3) Uani 1 1 d . . .
C41 C 0.04955(19) 0.20179(13) 0.73738(7) 0.0198(3) Uani 1 1 d . . .
C42 C 0.1888(2) 0.16084(15) 0.74187(7) 0.0239(3) Uani 1 1 d . . .
H42 H 0.2386 0.1694 0.7139 0.029 Uiso 1 1 calc R . .
C43 C 0.2546(2) 0.10716(15) 0.78778(8) 0.0280(4) Uani 1 1 d . . .
H43 H 0.3466 0.0785 0.7898 0.034 Uiso 1 1 calc R . .
C44 C 0.1835(2) 0.09623(15) 0.83039(8) 0.0291(4) Uani 1 1 d . . .
H44 H 0.2272 0.0597 0.8608 0.035 Uiso 1 1 calc R . .
C45 C 0.0463(2) 0.14024(16) 0.82740(7) 0.0286(4) Uani 1 1 d . . .
H45 H -0.0009 0.1348 0.8562 0.034 Uiso 1 1 calc R . .
C46 C -0.0203(2) 0.19255(15) 0.78108(7) 0.0236(3) Uani 1 1 d . . .
C47 C -0.1662(2) 0.24390(18) 0.77568(8) 0.0300(4) Uani 1 1 d . . .
H47A H -0.1856 0.2651 0.8101 0.036 Uiso 1 1 calc R . .
H47B H -0.2390 0.1915 0.7601 0.036 Uiso 1 1 calc R . .
C48 C -0.3199(2) 0.3780(2) 0.72289(9) 0.0384(5) Uani 1 1 d . . .
H48A H -0.3633 0.3954 0.7530 0.058 Uiso 1 1 calc R . .
H48B H -0.3720 0.3189 0.7033 0.058 Uiso 1 1 calc R . .
H48C H -0.3222 0.4419 0.7007 0.058 Uiso 1 1 calc R . .
C49 C -0.0886(3) 0.43540(17) 0.77056(8) 0.0343(4) Uani 1 1 d . . .
H49A H -0.0862 0.4974 0.7474 0.051 Uiso 1 1 calc R . .
H49B H 0.0076 0.4117 0.7840 0.051 Uiso 1 1 calc R . .
H49C H -0.1350 0.4565 0.7994 0.051 Uiso 1 1 calc R . .
C50 C -0.2660(2) 0.55057(16) 0.55337(8) 0.0280(4) Uani 1 1 d . . .

loop_
_atom_site_aniso_label
_atom_site_aniso_U_11
_atom_site_aniso_U_22
_atom_site_aniso_U_33
_atom_site_aniso_U_23
_atom_site_aniso_U_13
_atom_site_aniso_U_12
Pd1 0.01861(8) 0.01419(7) 0.01516(7) -0.00016(4) 0.00229(5) 0.00107(4)
P1 0.01642(18) 0.01368(17) 0.01596(18) -0.00107(14) 0.00144(14) -0.00027(13)
S1 0.01658(17) 0.02071(19) 0.02056(18) -0.00048(14) 0.00352(14) -0.00249(14)
S2 0.02310(19) 0.01793(18) 0.02187(19) 0.00231(14) 0.00181(15) -0.00082(14)
N1 0.0273(7) 0.0262(7) 0.0219(7) 0.0029(6) 0.0070(6) 0.0070(6)
F1 0.0285(6) 0.0632(10) 0.0509(9) 0.0114(7) -0.0002(6) 0.0108(6)
F2 0.0697(10) 0.0295(7) 0.0487(8) 0.0202(6) -0.0045(7) -0.0027(7)
F3 0.0765(11) 0.0525(9) 0.0242(6) -0.0045(6) -0.0051(6) 0.0249(8)
O1 0.0239(6) 0.0271(6) 0.0233(6) 0.0000(5) 0.0093(5) 0.0018(5)
O2 0.0224(6) 0.0285(7) 0.0350(7) -0.0026(6) 0.0015(5) -0.0091(5)
O3 0.0515(9) 0.0217(6) 0.0267(7) -0.0030(5) 0.0050(6) -0.0035(6)
O4 0.0246(6) 0.0179(5) 0.0237(6) 0.0026(5) -0.0003(5) 0.0001(4)
O5 0.0230(7) 0.0412(9) 0.0466(9) 0.0097(7) 0.0068(6) -0.0016(6)
C11 0.0166(7) 0.0167(7) 0.0213(7) -0.0004(5) 0.0022(6) -0.0012(5)
C12 0.0211(7) 0.0179(7) 0.0266(8) -0.0022(6) 0.0011(6) -0.0012(6)
C13 0.0205(8) 0.0215(8) 0.0396(10) -0.0020(7) 0.0017(7) -0.0047(6)
C14 0.0177(8) 0.0263(9) 0.0425(11) 0.0040(7) 0.0070(7) -0.0009(6)
C15 0.0213(8) 0.0284(9) 0.0311(9) -0.0014(7) 0.0081(7) 0.0029(7)
C16 0.0211(8) 0.0206(8) 0.0272(8) -0.0041(6) 0.0044(6) -0.0005(6)
C21 0.0186(7) 0.0184(7) 0.0159(7) -0.0013(6) 0.0036(5) 0.0011(5)
C22 0.0247(8) 0.0216(7) 0.0207(8) 0.0018(6) 0.0065(6) 0.0010(6)
C23 0.0342(10) 0.0298(9) 0.0192(8) 0.0056(7) 0.0050(7) 0.0041(7)
C24 0.0279(9) 0.0388(11) 0.0159(8) 0.0001(7) -0.0024(7) 0.0055(7)
C25 0.0191(7) 0.0298(9) 0.0211(8) -0.0048(7) 0.0011(6) 0.0010(6)
C26 0.0194(7) 0.0194(7) 0.0172(7) -0.0015(6) 0.0036(6) 0.0006(6)
C31 0.0199(7) 0.0141(7) 0.0170(7) -0.0015(5) 0.0018(5) -0.0004(5)
C32 0.0217(7) 0.0177(7) 0.0221(8) -0.0007(6) 0.0004(6) 0.0007(6)
C33 0.0275(8) 0.0189(8) 0.0282(9) 0.0015(6) 0.0036(7) 0.0048(6)
C34 0.0326(9) 0.0157(7) 0.0320(9) 0.0026(7) 0.0074(7) 0.0003(7)
C35 0.0256(8) 0.0181(7) 0.0263(8) -0.0015(6) 0.0063(6) -0.0040(6)
C36 0.0193(7) 0.0180(7) 0.0186(7) -0.0004(6) 0.0037(6) -0.0003(6)
C41 0.0247(8) 0.0163(7) 0.0166(7) -0.0007(5) -0.0016(6) 0.0004(6)
C42 0.0282(8) 0.0204(8) 0.0212(8) -0.0033(6) -0.0011(6) 0.0026(6)
C43 0.0315(9) 0.0208(8) 0.0271(9) -0.0036(7) -0.0078(7) 0.0043(7)
C44 0.0421(11) 0.0176(8) 0.0224(8) 0.0033(6) -0.0082(7) -0.0031(7)
C45 0.0413(10) 0.0229(8) 0.0200(8) 0.0052(6) 0.0009(7) -0.0046(7)
C46 0.0296(9) 0.0205(7) 0.0201(8) 0.0023(6) 0.0028(6) -0.0019(7)
C47 0.0327(9) 0.0332(10) 0.0266(9) 0.0086(8) 0.0125(7) 0.0028(8)
C48 0.0313(10) 0.0502(13) 0.0371(11) 0.0120(10) 0.0150(9) 0.0151(9)
C49 0.0510(12) 0.0269(9) 0.0258(9) -0.0070(7) 0.0092(8) 0.0073(9)
C50 0.0354(10) 0.0222(8) 0.0249(8) 0.0039(7) 0.0014(7) 0.0056(7)

loop_
_atom_type_symbol
_atom_type_description
_atom_type_scat_dispersion_real
_atom_type_scat_dispersion_imag
_atom_type_scat_source
C C 0.0033 0.0016 'International Tables Vol C Tables 4.2.6.8 and 6.1.1.4'
H H 0.0000 0.0000 'International Tables Vol C Tables 4.2.6.8 and 6.1.1.4'
F F 0.0171 0.0103 'International Tables Vol C Tables 4.2.6.8 and 6.1.1.4'
N N 0.0061 0.0033 'International Tables Vol C Tables 4.2.6.8 and 6.1.1.4'
O O 0.0106 0.0060 'International Tables Vol C Tables 4.2.6.8 and 6.1.1.4'
P P 0.1023 0.0942 'International Tables Vol C Tables 4.2.6.8 and 6.1.1.4'
S S 0.1246 0.1234 'International Tables Vol C Tables 4.2.6.8 and 6.1.1.4'
Pd Pd -0.9988 1.0072 'International Tables Vol C Tables 4.2.6.8 and 6.1.1.4'

loop_
_geom_angle_atom_site_label_1
_geom_angle_atom_site_label_2
_geom_angle_atom_site_label_3
_geom_angle
_geom_angle_site_symmetry_1
_geom_angle_site_symmetry_3
_geom_angle_publ_flag
C41 Pd1 N1 81.94(7) . . ?
C41 Pd1 O4 173.97(6) . . ?
N1 Pd1 O4 93.02(5) . . ?
C41 Pd1 P1 93.06(5) . . ?
N1 Pd1 P1 167.79(5) . . ?
O4 Pd1 P1 92.52(4) . . ?
C41 Pd1 O1 102.05(6) . . ?
N1 Pd1 O1 97.00(5) . . ?
O4 Pd1 O1 81.79(4) . . ?
P1 Pd1 O1 73.06(3) . . ?
C11 P1 C21 103.26(8) . . ?
C11 P1 C31 105.17(7) . . ?
C21 P1 C31 100.64(8) . . ?
C11 P1 Pd1 120.46(6) . . ?
C21 P1 Pd1 110.72(5) . . ?
C31 P1 Pd1 114.28(5) . . ?
O2 S1 O1 118.51(8) . . ?
O2 S1 C26 109.48(8) . . ?
O1 S1 C26 108.34(8) . . ?
O2 S1 C36 109.22(8) . . ?
O1 S1 C36 107.42(8) . . ?
C26 S1 C36 102.69(8) . . ?
O5 S2 O3 116.18(10) . . ?
O5 S2 O4 114.33(9) . . ?
O3 S2 O4 113.74(8) . . ?
O5 S2 C50 104.64(10) . . ?
O3 S2 C50 103.70(9) . . ?
O4 S2 C50 102.01(8) . . ?
C48 N1 C49 109.47(17) . . ?
C48 N1 C47 109.32(16) . . ?
C49 N1 C47 110.00(16) . . ?
C48 N1 Pd1 113.46(13) . . ?
C49 N1 Pd1 112.12(12) . . ?
C47 N1 Pd1 102.21(11) . . ?
S1 O1 Pd1 115.67(7) . . ?
S2 O4 Pd1 117.11(7) . . ?
C12 C11 C16 119.81(16) . . ?
C12 C11 P1 119.58(13) . . ?
C16 C11 P1 120.47(12) . . ?
C13 C12 C11 119.56(17) . . ?
C14 C13 C12 120.61(17) . . ?
C13 C14 C15 119.87(17) . . ?
C16 C15 C14 120.25(18) . . ?
C15 C16 C11 119.90(16) . . ?
C22 C21 C26 118.24(15) . . ?
C22 C21 P1 120.64(13) . . ?
C26 C21 P1 121.11(12) . . ?
C21 C22 C23 120.32(17) . . ?
C24 C23 C22 120.18(17) . . ?
C25 C24 C23 120.70(17) . . ?
C24 C25 C26 118.77(17) . . ?
C25 C26 C21 121.70(16) . . ?
C25 C26 S1 119.32(13) . . ?
C21 C26 S1 118.95(12) . . ?
C32 C31 C36 117.51(15) . . ?
C32 C31 P1 121.93(12) . . ?
C36 C31 P1 120.55(12) . . ?
C33 C32 C31 120.69(16) . . ?
C34 C33 C32 120.48(17) . . ?
C35 C34 C33 119.94(17) . . ?
C36 C35 C34 119.10(17) . . ?
C35 C36 C31 122.17(16) . . ?
C35 C36 S1 118.37(13) . . ?
C31 C36 S1 119.43(12) . . ?
C42 C41 C46 118.38(16) . . ?
C42 C41 Pd1 129.30(14) . . ?
C46 C41 Pd1 112.15(13) . . ?
C41 C42 C43 120.76(18) . . ?
C44 C43 C42 120.41(18) . . ?
C43 C44 C45 119.67(17) . . ?
C44 C45 C46 119.86(19) . . ?
C45 C46 C41 120.84(18) . . ?
C45 C46 C47 122.57(18) . . ?
C41 C46 C47 116.57(16) . . ?
C46 C47 N1 108.20(15) . . ?
F3 C50 F1 107.77(18) . . ?
F3 C50 F2 108.21(18) . . ?
F1 C50 F2 108.08(17) . . ?
F3 C50 S2 112.25(14) . . ?
F1 C50 S2 111.31(14) . . ?
F2 C50 S2 109.10(14) . . ?

loop_
_geom_bond_atom_site_label_1
_geom_bond_atom_site_label_2
_geom_bond_distance
_geom_bond_site_symmetry_2
_geom_bond_publ_flag
Pd1 C41 1.9810(17) . ?
Pd1 N1 2.1408(15) . ?
Pd1 O4 2.2075(12) . ?
Pd1 P1 2.2504(4) . ?
Pd1 O1 3.1200(14) . ?
P1 C11 1.8030(17) . ?
P1 C21 1.8259(17) . ?
P1 C31 1.8321(16) . ?
S1 O2 1.4397(14) . ?
S1 O1 1.4439(13) . ?
S1 C26 1.7634(17) . ?
S1 C36 1.7671(17) . ?
S2 O5 1.4362(15) . ?
S2 O3 1.4409(15) . ?
S2 O4 1.4691(13) . ?
S2 C50 1.8285(19) . ?
N1 C48 1.478(3) . ?
N1 C49 1.481(3) . ?
N1 C47 1.501(2) . ?
F1 C50 1.326(2) . ?
F2 C50 1.330(2) . ?
F3 C50 1.313(2) . ?
C11 C12 1.395(2) . ?
C11 C16 1.402(2) . ?
C12 C13 1.392(3) . ?
C13 C14 1.385(3) . ?
C14 C15 1.391(3) . ?
C15 C16 1.385(2) . ?
C21 C22 1.393(2) . ?
C21 C26 1.405(2) . ?
C22 C23 1.398(3) . ?
C23 C24 1.388(3) . ?
C24 C25 1.385(3) . ?
C25 C26 1.393(2) . ?
C31 C32 1.393(2) . ?
C31 C36 1.405(2) . ?
C32 C33 1.392(2) . ?
C33 C34 1.389(3) . ?
C34 C35 1.387(3) . ?
C35 C36 1.385(2) . ?
C41 C42 1.394(2) . ?
C41 C46 1.403(3) . ?
C42 C43 1.395(3) . ?
C43 C44 1.387(3) . ?
C44 C45 1.392(3) . ?
C45 C46 1.398(2) . ?
C46 C47 1.498(3) . ?
